data_7023384
loop_
_publ_author_name
'Frank, Nicolas'
'Hanau, Katharina'
'Flosdorf, Kimon'
'Langer, Robert'

_publ_section_title
;
 Formation of an iron phosphine-borane complex by formal insertion of
 BH&#x2083; into the Fe-P bond.
;
_journal_issue 31
_journal_name_full 'Dalton transactions (Cambridge, England : 2003)'
_journal_page_first 11252
_journal_page_last 11261
_journal_paper_doi 10.1039/c3dt51254a
_journal_volume 42
_journal_year 2013
_chemical_formula_moiety 'C52 H48 Fe N4 P4, 2(B F4), C2 H3 N'
_chemical_formula_sum 'C54 H51 B2 F8 Fe N5 P4'
_chemical_formula_weight 1123.35
_chemical_name_systematic
;
?
;
_space_group_IT_number 2
_symmetry_cell_setting triclinic
_symmetry_space_group_name_Hall '-P 1'
_symmetry_space_group_name_H-M 'P -1'
_atom_sites_solution_hydrogens geom
_atom_sites_solution_primary direct
_atom_sites_solution_secondary difmap
_audit_creation_method SHELXL-97
_cell_angle_alpha 85.36(3)
_cell_angle_beta 83.54(3)
_cell_angle_gamma 68.09(3)
_cell_formula_units_Z 2
_cell_length_a 11.829(2)
_cell_length_b 12.626(3)
_cell_length_c 19.276(4)
_cell_measurement_reflns_used 142
_cell_measurement_temperature 100(2)
_cell_measurement_theta_max 54.29
_cell_measurement_theta_min 7.09
_cell_volume 2651.7(11)
_computing_cell_refinement 'X-Area 1.56 (Stoe 2011)'
_computing_data_collection 'X-Area 1.56 (Stoe 2011)'
_computing_data_reduction 'X-Area 1.56 (Stoe 2011)'
_computing_molecular_graphics 'DIAMOND 3.2g (Brandenburg 2011)'
_computing_structure_refinement 'SHELXL-97 (Sheldrick, 1997)'
_computing_structure_solution 'SHELXS-97 (Sheldrick, 1990)'
_diffrn_ambient_temperature 100(2)
_diffrn_measured_fraction_theta_full 0.992
_diffrn_measured_fraction_theta_max 0.992
_diffrn_measurement_device_type IPDS2T
_diffrn_measurement_method Omega-Scans
_diffrn_radiation_monochromator graphite
_diffrn_radiation_source 'fine-focus sealed tube'
_diffrn_radiation_type MoK\a
_diffrn_radiation_wavelength 0.71073
_diffrn_reflns_av_R_equivalents 0.0382
_diffrn_reflns_av_sigmaI/netI 0.0390
_diffrn_reflns_limit_h_max 14
_diffrn_reflns_limit_h_min -14
_diffrn_reflns_limit_k_max 15
_diffrn_reflns_limit_k_min -15
_diffrn_reflns_limit_l_max 24
_diffrn_reflns_limit_l_min -23
_diffrn_reflns_number 25461
_diffrn_reflns_theta_full 26.74
_diffrn_reflns_theta_max 26.74
_diffrn_reflns_theta_min 1.74
_exptl_absorpt_coefficient_mu 0.476
_exptl_absorpt_correction_T_max 0.9119
_exptl_absorpt_correction_T_min 0.8606
_exptl_absorpt_correction_type numerical
_exptl_absorpt_process_details 'Stoe, X-Area Ver. 1.56'
_exptl_crystal_colour orange
_exptl_crystal_density_diffrn 1.407
_exptl_crystal_density_method 'not measured'
_exptl_crystal_description block
_exptl_crystal_F_000 1156
_exptl_crystal_size_max 0.2
_exptl_crystal_size_mid 0.15
_exptl_crystal_size_min 0.1
_refine_diff_density_max 0.646
_refine_diff_density_min -0.475
_refine_diff_density_rms 0.055
_refine_ls_extinction_method none
_refine_ls_goodness_of_fit_ref 1.044
_refine_ls_hydrogen_treatment mixed
_refine_ls_matrix_type full
_refine_ls_number_parameters 699
_refine_ls_number_reflns 11169
_refine_ls_number_restraints 0
_refine_ls_restrained_S_all 1.044
_refine_ls_R_factor_all 0.0399
_refine_ls_R_factor_gt 0.0329
_refine_ls_shift/su_max 0.030
_refine_ls_shift/su_mean 0.000
_refine_ls_structure_factor_coef Fsqd
_refine_ls_weighting_details 'calc w=1/[\s^2^(Fo^2^)+(0.0518P)^2^+0.4028P] where P=(Fo^2^+2Fc^2^)/3'
_refine_ls_weighting_scheme calc
_refine_ls_wR_factor_gt 0.0870
_refine_ls_wR_factor_ref 0.0892
_reflns_number_gt 9447
_reflns_number_total 11169
_reflns_threshold_expression >2sigma(I)
_cod_data_source_file c3dt51254a.txt
_cod_data_source_block compound3
_cod_original_cell_volume 2651.6(9)
_cod_original_sg_symbol_H-M P-1
_cod_database_code 7023384

loop_
_symmetry_equiv_pos_as_xyz
'x, y, z'
'-x, -y, -z'

loop_
_atom_site_label
_atom_site_type_symbol
_atom_site_fract_x
_atom_site_fract_y
_atom_site_fract_z
_atom_site_U_iso_or_equiv
_atom_site_adp_type
_atom_site_occupancy
_atom_site_symmetry_multiplicity
_atom_site_calc_flag
_atom_site_refinement_flags
_atom_site_disorder_assembly
_atom_site_disorder_group
Fe1 Fe 0.0000 1.0000 0.0000 0.01286(8) Uani 1 2 d S . .
P1 P 0.07993(4) 1.10090(3) 0.05780(2) 0.01429(9) Uani 1 1 d . . .
C1 C 0.22485(15) 0.78144(15) 0.00633(9) 0.0210(3) Uani 1 1 d . . .
B1 B 0.6375(2) 0.7079(2) 0.00335(13) 0.0347(5) Uani 1 1 d . . .
N1 N -0.15871(12) 0.87184(12) 0.01499(7) 0.0164(3) Uani 1 1 d . . .
H1N H -0.202(2) 0.8326(19) 0.0197(11) 0.027(5) Uiso 1 1 d . . .
F1 F 0.7053(2) 0.7276(3) -0.05752(14) 0.0975(10) Uani 0.75 1 d P A 1
F1A F 0.6644(10) 0.6476(8) -0.0555(4) 0.086(3) Uani 0.25 1 d P A 2
Fe2 Fe 0.5000 0.5000 0.5000 0.01324(8) Uani 1 2 d S . .
P2 P -0.10328(3) 0.91849(3) 0.07810(2) 0.01423(9) Uani 1 1 d . . .
C2 C 0.32283(18) 0.66989(17) 0.00785(13) 0.0390(5) Uani 1 1 d . . .
H2A H 0.3002 0.6200 0.0437 0.058 Uiso 1 1 calc R . .
H2B H 0.3980 0.6781 0.0188 0.058 Uiso 1 1 calc R . .
H2C H 0.3364 0.6363 -0.0379 0.058 Uiso 1 1 calc R . .
B2 B 0.69922(19) 0.88265(18) 0.59110(11) 0.0250(4) Uani 1 1 d . . .
F2 F 0.6266(3) 0.6065(2) 0.0079(3) 0.0965(14) Uani 0.75 1 d P A 1
F2A F 0.5818(6) 0.6472(8) 0.0546(5) 0.074(3) Uani 0.25 1 d P A 2
N2 N 0.14458(12) 0.86735(11) 0.00529(7) 0.0159(3) Uani 1 1 d . . .
P3 P 0.47055(4) 0.61728(3) 0.58908(2) 0.01462(9) Uani 1 1 d . . .
C3 C 0.18869(15) 1.03684(14) 0.12229(8) 0.0174(3) Uani 1 1 d . . .
F3 F 0.52979(13) 0.79754(13) 0.00293(8) 0.0586(4) Uani 1 1 d . A .
N3 N 0.58369(12) 0.66128(12) 0.55440(7) 0.0167(3) Uani 1 1 d . . .
H3N H 0.609(2) 0.706(2) 0.5705(12) 0.035(6) Uiso 1 1 d . . .
P4 P 0.65316(3) 0.56754(3) 0.49127(2) 0.01459(9) Uani 1 1 d . . .
C4 C 0.30534(15) 0.95907(15) 0.10250(9) 0.0223(3) Uani 1 1 d . . .
H4A H 0.3299 0.9443 0.0545 0.027 Uiso 1 1 calc R . .
F4 F 0.71028(15) 0.71535(13) 0.05177(10) 0.0719(5) Uani 1 1 d . A .
N4 N 0.40260(12) 0.63186(12) 0.45022(7) 0.0162(3) Uani 1 1 d . . .
C5 C 0.38562(17) 0.90320(17) 0.15231(10) 0.0288(4) Uani 1 1 d . . .
H5A H 0.4650 0.8505 0.1384 0.035 Uiso 1 1 calc R . .
F5 F 0.62078(14) 0.99380(12) 0.59458(10) 0.0636(4) Uani 1 1 d . . .
N5 N -0.01231(17) -0.63944(15) 0.28453(10) 0.0387(4) Uani 1 1 d . . .
C6 C 0.35012(18) 0.92416(17) 0.22252(10) 0.0303(4) Uani 1 1 d . . .
H6A H 0.4052 0.8857 0.2567 0.036 Uiso 1 1 calc R . .
F6 F 0.65435(14) 0.81365(12) 0.63699(7) 0.0519(4) Uani 1 1 d . . .
C7 C 0.23458(19) 1.00104(16) 0.24280(10) 0.0287(4) Uani 1 1 d . . .
H7A H 0.2105 1.0153 0.2909 0.034 Uiso 1 1 calc R . .
F7 F 0.81139(11) 0.87604(12) 0.60857(7) 0.0473(3) Uani 1 1 d . . .
C8 C 0.15384(17) 1.05728(15) 0.19324(9) 0.0230(4) Uani 1 1 d . . .
H8A H 0.0746 1.1099 0.2075 0.028 Uiso 1 1 calc R . .
F8 F 0.71225(12) 0.84171(11) 0.52510(6) 0.0410(3) Uani 1 1 d . . .
C9 C -0.02276(14) 1.23650(13) 0.09131(8) 0.0158(3) Uani 1 1 d . . .
C10 C -0.01148(16) 1.33821(14) 0.06414(9) 0.0217(3) Uani 1 1 d . . .
H10A H 0.0556 1.3364 0.0315 0.026 Uiso 1 1 calc R . .
C11 C -0.09861(17) 1.44220(15) 0.08494(10) 0.0253(4) Uani 1 1 d . . .
H11A H -0.0918 1.5114 0.0656 0.030 Uiso 1 1 calc R . .
C12 C -0.19513(16) 1.44588(15) 0.13355(9) 0.0244(4) Uani 1 1 d . . .
H12A H -0.2542 1.5174 0.1476 0.029 Uiso 1 1 calc R . .
C13 C -0.20571(15) 1.34542(15) 0.16176(9) 0.0231(4) Uani 1 1 d . . .
H13A H -0.2710 1.3480 0.1959 0.028 Uiso 1 1 calc R . .
C14 C -0.12109(15) 1.24094(15) 0.14026(9) 0.0200(3) Uani 1 1 d . . .
H14A H -0.1299 1.1721 0.1588 0.024 Uiso 1 1 calc R . .
C15 C -0.01423(14) 0.79720(14) 0.13096(8) 0.0166(3) Uani 1 1 d . . .
C16 C 0.07766(16) 0.80627(15) 0.16704(9) 0.0233(4) Uani 1 1 d . . .
H16A H 0.0921 0.8757 0.1637 0.028 Uiso 1 1 calc R . .
C17 C 0.14767(17) 0.71483(16) 0.20748(10) 0.0276(4) Uani 1 1 d . . .
H17A H 0.2092 0.7219 0.2324 0.033 Uiso 1 1 calc R . .
C18 C 0.12806(17) 0.61320(16) 0.21163(10) 0.0283(4) Uani 1 1 d . . .
H18A H 0.1761 0.5503 0.2394 0.034 Uiso 1 1 calc R . .
C19 C 0.03815(17) 0.60303(16) 0.17528(10) 0.0280(4) Uani 1 1 d . . .
H19A H 0.0255 0.5328 0.1778 0.034 Uiso 1 1 calc R . .
C20 C -0.03328(15) 0.69469(15) 0.13535(9) 0.0227(4) Uani 1 1 d . . .
H20A H -0.0953 0.6874 0.1110 0.027 Uiso 1 1 calc R . .
C21 C -0.23666(14) 0.99110(13) 0.13656(8) 0.0174(3) Uani 1 1 d . . .
C22 C -0.22462(16) 1.00311(15) 0.20650(9) 0.0219(3) Uani 1 1 d . . .
H22A H -0.1459 0.9754 0.2234 0.026 Uiso 1 1 calc R . .
C23 C -0.32794(17) 1.05563(15) 0.25118(9) 0.0259(4) Uani 1 1 d . . .
H23A H -0.3199 1.0647 0.2986 0.031 Uiso 1 1 calc R . .
C24 C -0.44308(17) 1.09489(16) 0.22657(10) 0.0274(4) Uani 1 1 d . . .
H24A H -0.5138 1.1277 0.2578 0.033 Uiso 1 1 calc R . .
C25 C -0.45536(16) 1.08658(16) 0.15725(10) 0.0289(4) Uani 1 1 d . . .
H25A H -0.5342 1.1160 0.1404 0.035 Uiso 1 1 calc R . .
C26 C -0.35231(15) 1.03507(15) 0.11191(9) 0.0241(4) Uani 1 1 d . . .
H26A H -0.3608 1.0298 0.0640 0.029 Uiso 1 1 calc R . .
C27 C 0.33579(15) 0.71287(15) 0.42533(9) 0.0200(3) Uani 1 1 d . . .
C28 C 0.24856(19) 0.81595(17) 0.39465(11) 0.0338(4) Uani 1 1 d . . .
H28A H 0.1669 0.8307 0.4186 0.051 Uiso 1 1 calc R . .
H28B H 0.2471 0.8057 0.3449 0.051 Uiso 1 1 calc R . .
H28C H 0.2730 0.8808 0.3998 0.051 Uiso 1 1 calc R . .
C29 C 0.33675(14) 0.74720(14) 0.60121(8) 0.0174(3) Uani 1 1 d . . .
C30 C 0.33027(16) 0.84944(15) 0.56492(9) 0.0229(4) Uani 1 1 d . . .
H30A H 0.3992 0.8532 0.5359 0.027 Uiso 1 1 calc R . .
C31 C 0.22343(18) 0.94568(16) 0.57113(10) 0.0297(4) Uani 1 1 d . . .
H31A H 0.2196 1.0151 0.5466 0.036 Uiso 1 1 calc R . .
C32 C 0.12227(17) 0.94025(17) 0.61317(10) 0.0320(4) Uani 1 1 d . . .
H32A H 0.0491 1.0060 0.6171 0.038 Uiso 1 1 calc R . .
C33 C 0.12752(16) 0.83926(17) 0.64947(10) 0.0278(4) Uani 1 1 d . . .
H33A H 0.0578 0.8358 0.6778 0.033 Uiso 1 1 calc R . .
C34 C 0.23453(15) 0.74339(15) 0.64437(9) 0.0209(3) Uani 1 1 d . . .
H34A H 0.2386 0.6749 0.6702 0.025 Uiso 1 1 calc R . .
C35 C 0.49876(14) 0.56232(14) 0.67809(8) 0.0175(3) Uani 1 1 d . . .
C36 C 0.48087(15) 0.46250(14) 0.70266(9) 0.0201(3) Uani 1 1 d . . .
H36A H 0.4592 0.4196 0.6718 0.024 Uiso 1 1 calc R . .
C37 C 0.49466(16) 0.42528(15) 0.77225(9) 0.0245(4) Uani 1 1 d . . .
H37A H 0.4824 0.3571 0.7889 0.029 Uiso 1 1 calc R . .
C38 C 0.52624(16) 0.48770(17) 0.81721(9) 0.0274(4) Uani 1 1 d . . .
H38A H 0.5351 0.4625 0.8648 0.033 Uiso 1 1 calc R . .
C39 C 0.54498(16) 0.58668(17) 0.79317(9) 0.0266(4) Uani 1 1 d . . .
H39A H 0.5672 0.6290 0.8242 0.032 Uiso 1 1 calc R . .
C40 C 0.53142(15) 0.62421(16) 0.72385(9) 0.0229(4) Uani 1 1 d . . .
H40A H 0.5444 0.6922 0.7075 0.027 Uiso 1 1 calc R . .
C41 C 0.67920(14) 0.64646(14) 0.41272(8) 0.0169(3) Uani 1 1 d . . .
C42 C 0.75840(15) 0.58691(15) 0.35745(9) 0.0215(3) Uani 1 1 d . . .
H42A H 0.8052 0.5077 0.3637 0.026 Uiso 1 1 calc R . .
C43 C 0.76890(17) 0.64285(17) 0.29371(9) 0.0268(4) Uani 1 1 d . . .
H43A H 0.8225 0.6019 0.2563 0.032 Uiso 1 1 calc R . .
C44 C 0.70152(17) 0.75829(17) 0.28429(10) 0.0289(4) Uani 1 1 d . . .
H44A H 0.7090 0.7965 0.2405 0.035 Uiso 1 1 calc R . .
C45 C 0.62310(17) 0.81823(17) 0.33875(10) 0.0268(4) Uani 1 1 d . . .
H45A H 0.5772 0.8975 0.3322 0.032 Uiso 1 1 calc R . .
C46 C 0.61133(15) 0.76282(15) 0.40300(9) 0.0207(3) Uani 1 1 d . . .
H46A H 0.5572 0.8041 0.4401 0.025 Uiso 1 1 calc R . .
C47 C 0.80180(14) 0.47735(14) 0.51838(8) 0.0171(3) Uani 1 1 d . . .
C48 C 0.86854(15) 0.37518(15) 0.48587(9) 0.0226(4) Uani 1 1 d . . .
H48A H 0.8364 0.3539 0.4486 0.027 Uiso 1 1 calc R . .
C49 C 0.98101(15) 0.30430(15) 0.50718(10) 0.0250(4) Uani 1 1 d . . .
H49A H 1.0266 0.2358 0.4838 0.030 Uiso 1 1 calc R . .
C50 C 1.02685(15) 0.33355(16) 0.56261(10) 0.0267(4) Uani 1 1 d . . .
H50A H 1.1035 0.2846 0.5779 0.032 Uiso 1 1 calc R . .
C51 C 0.96061(16) 0.43446(18) 0.59571(10) 0.0294(4) Uani 1 1 d . . .
H51A H 0.9922 0.4543 0.6338 0.035 Uiso 1 1 calc R . .
C52 C 0.84866(16) 0.50685(16) 0.57387(9) 0.0238(4) Uani 1 1 d . . .
H52A H 0.8042 0.5762 0.5966 0.029 Uiso 1 1 calc R . .
C53 C 0.08411(18) -0.66865(16) 0.25795(11) 0.0289(4) Uani 1 1 d . . .
C54 C 0.20752(18) -0.70405(18) 0.22297(14) 0.0401(5) Uani 1 1 d . . .
H54A H 0.2043 -0.7107 0.1730 0.060 Uiso 1 1 calc R . .
H54B H 0.2582 -0.7782 0.2431 0.060 Uiso 1 1 calc R . .
H54C H 0.2431 -0.6471 0.2293 0.060 Uiso 1 1 calc R . .

loop_
_atom_site_aniso_label
_atom_site_aniso_U_11
_atom_site_aniso_U_22
_atom_site_aniso_U_33
_atom_site_aniso_U_23
_atom_site_aniso_U_13
_atom_site_aniso_U_12
Fe1 0.01464(14) 0.01100(15) 0.01346(15) -0.00142(11) -0.00040(11) -0.00535(12)
P1 0.01670(18) 0.0128(2) 0.01456(19) -0.00217(15) -0.00077(15) -0.00667(15)
C1 0.0198(8) 0.0204(9) 0.0246(9) -0.0025(7) -0.0047(7) -0.0084(7)
B1 0.0247(10) 0.0354(13) 0.0438(13) -0.0004(10) -0.0057(9) -0.0104(9)
N1 0.0182(6) 0.0173(7) 0.0170(7) -0.0022(5) 0.0001(5) -0.0105(6)
F1 0.0437(12) 0.171(3) 0.0629(16) -0.0038(18) 0.0149(11) -0.0280(16)
F1A 0.138(8) 0.070(5) 0.049(4) -0.036(4) -0.014(5) -0.028(5)
Fe2 0.01351(14) 0.01205(16) 0.01465(15) -0.00138(12) 0.00025(11) -0.00550(12)
P2 0.01625(18) 0.0130(2) 0.01421(19) -0.00120(15) -0.00012(15) -0.00653(15)
C2 0.0306(10) 0.0235(10) 0.0557(14) -0.0082(9) -0.0182(9) 0.0037(8)
B2 0.0286(10) 0.0210(10) 0.0282(10) -0.0055(8) 0.0035(8) -0.0132(8)
F2 0.072(2) 0.0275(12) 0.205(4) -0.0054(18) -0.077(2) -0.0170(12)
F2A 0.046(4) 0.092(6) 0.102(6) 0.072(5) -0.034(4) -0.055(4)
N2 0.0178(6) 0.0160(7) 0.0167(7) -0.0018(5) -0.0017(5) -0.0091(6)
P3 0.01566(18) 0.0134(2) 0.01510(19) -0.00186(15) 0.00064(15) -0.00602(15)
C3 0.0229(8) 0.0147(8) 0.0185(8) 0.0003(6) -0.0054(6) -0.0107(6)
F3 0.0458(8) 0.0480(9) 0.0651(10) -0.0034(7) -0.0158(7) 0.0057(6)
N3 0.0185(6) 0.0168(7) 0.0176(7) -0.0044(5) 0.0014(5) -0.0098(6)
P4 0.01461(18) 0.0144(2) 0.01579(19) -0.00200(15) 0.00089(14) -0.00690(15)
C4 0.0208(8) 0.0239(9) 0.0245(9) 0.0003(7) -0.0033(7) -0.0108(7)
F4 0.0737(10) 0.0444(9) 0.1194(15) 0.0310(9) -0.0637(11) -0.0380(8)
N4 0.0169(6) 0.0168(7) 0.0171(7) -0.0035(5) 0.0013(5) -0.0088(6)
C5 0.0239(9) 0.0294(10) 0.0341(10) 0.0047(8) -0.0074(7) -0.0107(8)
F5 0.0510(8) 0.0253(7) 0.1058(13) -0.0154(8) -0.0078(8) -0.0012(6)
N5 0.0382(10) 0.0314(10) 0.0436(10) -0.0015(8) 0.0004(8) -0.0107(8)
C6 0.0349(10) 0.0299(10) 0.0313(10) 0.0086(8) -0.0168(8) -0.0158(8)
F6 0.0843(10) 0.0545(9) 0.0344(7) -0.0118(6) 0.0215(7) -0.0512(8)
C7 0.0447(11) 0.0242(9) 0.0212(9) 0.0010(7) -0.0101(8) -0.0156(8)
F7 0.0330(6) 0.0645(9) 0.0505(8) -0.0288(7) -0.0006(5) -0.0205(6)
C8 0.0314(9) 0.0181(8) 0.0204(8) -0.0022(7) -0.0038(7) -0.0096(7)
F8 0.0558(8) 0.0517(8) 0.0269(6) -0.0068(5) -0.0037(5) -0.0320(6)
C9 0.0180(7) 0.0154(8) 0.0154(7) -0.0036(6) -0.0028(6) -0.0067(6)
C10 0.0259(8) 0.0176(8) 0.0235(9) -0.0034(7) 0.0009(7) -0.0104(7)
C11 0.0326(9) 0.0156(8) 0.0284(9) -0.0026(7) -0.0010(7) -0.0097(7)
C12 0.0251(8) 0.0186(9) 0.0266(9) -0.0072(7) -0.0029(7) -0.0035(7)
C13 0.0210(8) 0.0258(9) 0.0217(8) -0.0057(7) 0.0009(7) -0.0076(7)
C14 0.0230(8) 0.0185(8) 0.0204(8) -0.0021(6) -0.0012(6) -0.0098(7)
C15 0.0181(7) 0.0148(8) 0.0162(8) 0.0001(6) 0.0007(6) -0.0059(6)
C16 0.0281(9) 0.0202(9) 0.0245(9) 0.0026(7) -0.0054(7) -0.0119(7)
C17 0.0280(9) 0.0290(10) 0.0275(9) 0.0030(8) -0.0085(7) -0.0115(8)
C18 0.0272(9) 0.0223(9) 0.0315(10) 0.0078(8) -0.0056(8) -0.0054(7)
C19 0.0293(9) 0.0178(9) 0.0372(10) 0.0073(8) -0.0052(8) -0.0101(7)
C20 0.0209(8) 0.0204(9) 0.0278(9) 0.0012(7) -0.0021(7) -0.0091(7)
C21 0.0207(7) 0.0133(8) 0.0186(8) -0.0019(6) 0.0037(6) -0.0079(6)
C22 0.0258(8) 0.0191(9) 0.0226(9) -0.0031(7) 0.0002(7) -0.0107(7)
C23 0.0353(9) 0.0235(9) 0.0209(9) -0.0076(7) 0.0060(7) -0.0140(8)
C24 0.0282(9) 0.0219(9) 0.0308(10) -0.0077(7) 0.0118(7) -0.0105(7)
C25 0.0210(8) 0.0276(10) 0.0348(10) -0.0044(8) 0.0029(7) -0.0061(7)
C26 0.0228(8) 0.0240(9) 0.0234(9) -0.0032(7) 0.0012(7) -0.0065(7)
C27 0.0217(8) 0.0200(9) 0.0199(8) -0.0017(7) -0.0006(6) -0.0096(7)
C28 0.0344(10) 0.0255(10) 0.0361(11) 0.0085(8) -0.0095(8) -0.0051(8)
C29 0.0187(7) 0.0162(8) 0.0161(8) -0.0045(6) -0.0008(6) -0.0044(6)
C30 0.0280(9) 0.0202(9) 0.0180(8) -0.0017(7) 0.0019(7) -0.0070(7)
C31 0.0358(10) 0.0202(9) 0.0249(9) 0.0014(7) 0.0018(8) -0.0026(8)
C32 0.0268(9) 0.0258(10) 0.0315(10) -0.0041(8) -0.0006(8) 0.0041(8)
C33 0.0204(8) 0.0313(10) 0.0287(10) -0.0066(8) 0.0033(7) -0.0067(7)
C34 0.0217(8) 0.0211(9) 0.0200(8) -0.0045(7) 0.0006(6) -0.0080(7)
C35 0.0148(7) 0.0189(8) 0.0166(8) -0.0007(6) 0.0003(6) -0.0043(6)
C36 0.0197(8) 0.0185(8) 0.0205(8) -0.0020(6) 0.0012(6) -0.0059(6)
C37 0.0238(8) 0.0212(9) 0.0243(9) 0.0041(7) 0.0015(7) -0.0055(7)
C38 0.0222(8) 0.0358(11) 0.0187(8) 0.0042(7) -0.0025(7) -0.0052(7)
C39 0.0244(8) 0.0386(11) 0.0194(8) -0.0045(8) -0.0030(7) -0.0134(8)
C40 0.0245(8) 0.0255(9) 0.0217(8) -0.0010(7) -0.0011(7) -0.0128(7)
C41 0.0161(7) 0.0200(8) 0.0177(8) 0.0004(6) -0.0018(6) -0.0105(6)
C42 0.0215(8) 0.0219(9) 0.0230(9) -0.0028(7) 0.0016(7) -0.0110(7)
C43 0.0277(9) 0.0352(11) 0.0209(9) -0.0040(7) 0.0059(7) -0.0171(8)
C44 0.0329(10) 0.0354(11) 0.0219(9) 0.0072(8) -0.0011(7) -0.0190(8)
C45 0.0275(9) 0.0258(9) 0.0280(9) 0.0060(7) -0.0031(7) -0.0120(7)
C46 0.0209(8) 0.0209(9) 0.0220(8) -0.0013(7) 0.0003(6) -0.0102(7)
C47 0.0147(7) 0.0182(8) 0.0193(8) 0.0021(6) -0.0005(6) -0.0081(6)
C48 0.0212(8) 0.0217(9) 0.0268(9) -0.0060(7) -0.0012(7) -0.0094(7)
C49 0.0202(8) 0.0202(9) 0.0333(10) -0.0030(7) 0.0005(7) -0.0063(7)
C50 0.0167(8) 0.0288(10) 0.0330(10) 0.0040(8) -0.0048(7) -0.0069(7)
C51 0.0232(8) 0.0388(11) 0.0278(10) -0.0047(8) -0.0071(7) -0.0113(8)
C52 0.0219(8) 0.0258(9) 0.0241(9) -0.0061(7) -0.0011(7) -0.0084(7)
C53 0.0332(10) 0.0188(9) 0.0369(10) 0.0009(8) -0.0092(8) -0.0108(8)
C54 0.0291(10) 0.0262(10) 0.0661(15) -0.0033(10) -0.0010(10) -0.0120(8)

loop_
_atom_type_symbol
_atom_type_description
_atom_type_scat_dispersion_real
_atom_type_scat_dispersion_imag
_atom_type_scat_source
C C 0.0033 0.0016 'International Tables Vol C Tables 4.2.6.8 and 6.1.1.4'
H H 0.0000 0.0000 'International Tables Vol C Tables 4.2.6.8 and 6.1.1.4'
B B 0.0013 0.0007 'International Tables Vol C Tables 4.2.6.8 and 6.1.1.4'
N N 0.0061 0.0033 'International Tables Vol C Tables 4.2.6.8 and 6.1.1.4'
F F 0.0171 0.0103 'International Tables Vol C Tables 4.2.6.8 and 6.1.1.4'
Fe Fe 0.3463 0.8444 'International Tables Vol C Tables 4.2.6.8 and 6.1.1.4'
P P 0.1023 0.0942 'International Tables Vol C Tables 4.2.6.8 and 6.1.1.4'

loop_
_geom_angle_atom_site_label_1
_geom_angle_atom_site_label_2
_geom_angle_atom_site_label_3
_geom_angle
_geom_angle_site_symmetry_1
_geom_angle_site_symmetry_3
N2 Fe1 N2 180.0 . 2_575
N2 Fe1 P2 90.57(5) . .
N2 Fe1 P2 89.43(5) 2_575 .
N2 Fe1 P2 89.43(5) . 2_575
N2 Fe1 P2 90.57(5) 2_575 2_575
P2 Fe1 P2 180.0 . 2_575
N2 Fe1 P1 88.72(5) . 2_575
N2 Fe1 P1 91.28(5) 2_575 2_575
P2 Fe1 P1 71.00(2) . 2_575
P2 Fe1 P1 109.00(2) 2_575 2_575
N2 Fe1 P1 91.28(5) . .
N2 Fe1 P1 88.72(5) 2_575 .
P2 Fe1 P1 109.00(2) . .
P2 Fe1 P1 71.00(2) 2_575 .
P1 Fe1 P1 180.0 2_575 .
N1 P1 C9 107.76(8) 2_575 .
N1 P1 C3 106.94(8) 2_575 .
C9 P1 C3 105.99(8) . .
N1 P1 Fe1 92.63(5) 2_575 .
C9 P1 Fe1 117.89(5) . .
C3 P1 Fe1 123.25(6) . .
C9 P1 P2 117.02(6) . 2_575
C3 P1 P2 130.70(6) . 2_575
Fe1 P1 P2 54.37(2) . 2_575
N2 C1 C2 177.45(18) . .
F2 B1 F3 114.1(2) . .
F2 B1 F1A 61.9(5) . .
F3 B1 F1A 112.5(4) . .
F2 B1 F4 111.5(2) . .
F3 B1 F4 113.1(2) . .
F1A B1 F4 131.5(5) . .
F2 B1 F1 114.4(3) . .
F3 B1 F1 103.7(2) . .
F1A B1 F1 54.6(5) . .
F4 B1 F1 98.8(2) . .
F3 B1 F2A 90.0(4) . .
F1A B1 F2A 105.4(6) . .
F4 B1 F2A 90.3(4) . .
F1 B1 F2A 158.9(5) . .
P1 N1 P2 102.51(8) 2_575 .
N4 Fe2 N4 180.0 2_666 .
N4 Fe2 P4 90.13(5) 2_666 2_666
N4 Fe2 P4 89.87(5) . 2_666
N4 Fe2 P4 89.87(5) 2_666 .
N4 Fe2 P4 90.13(5) . .
P4 Fe2 P4 180.000(2) 2_666 .
N4 Fe2 P3 86.03(5) 2_666 2_666
N4 Fe2 P3 93.97(5) . 2_666
P4 Fe2 P3 70.78(3) 2_666 2_666
P4 Fe2 P3 109.22(3) . 2_666
N4 Fe2 P3 93.97(5) 2_666 .
N4 Fe2 P3 86.03(5) . .
P4 Fe2 P3 109.22(3) 2_666 .
P4 Fe2 P3 70.78(3) . .
P3 Fe2 P3 179.999(2) 2_666 .
N1 P2 C15 109.17(8) . .
N1 P2 C21 104.50(7) . .
C15 P2 C21 103.51(8) . .
N1 P2 Fe1 92.73(5) . .
C15 P2 Fe1 117.46(6) . .
C21 P2 Fe1 127.04(6) . .
C15 P2 P1 118.01(6) . 2_575
C21 P2 P1 130.49(6) . 2_575
Fe1 P2 P1 54.63(2) . 2_575
F5 B2 F7 108.28(16) . .
F5 B2 F8 112.01(19) . .
F7 B2 F8 109.36(16) . .
F5 B2 F6 109.92(17) . .
F7 B2 F6 110.35(18) . .
F8 B2 F6 106.93(15) . .
C1 N2 Fe1 172.95(13) . .
N3 P3 C29 105.10(8) . .
N3 P3 C35 109.37(8) . .
C29 P3 C35 102.85(8) . .
N3 P3 Fe2 92.36(6) . .
C29 P3 Fe2 122.87(6) . .
C35 P3 Fe2 121.96(6) . .
C29 P3 P4 130.13(6) . .
C35 P3 P4 119.57(6) . .
Fe2 P3 P4 54.39(2) . .
C4 C3 C8 119.02(16) . .
C4 C3 P1 120.25(13) . .
C8 C3 P1 120.52(13) . .
P3 N3 P4 102.19(8) . .
N3 P4 C41 108.21(8) . .
N3 P4 C47 107.17(8) . .
C41 P4 C47 107.10(8) . .
N3 P4 Fe2 92.79(6) . .
C41 P4 Fe2 119.41(6) . .
C47 P4 Fe2 119.95(6) . .
C41 P4 P3 131.16(6) . .
C47 P4 P3 116.24(6) . .
Fe2 P4 P3 54.83(2) . .
C5 C4 C3 120.48(17) . .
C27 N4 Fe2 173.62(13) . .
C4 C5 C6 120.01(18) . .
C7 C6 C5 120.05(18) . .
C6 C7 C8 120.25(17) . .
C7 C8 C3 120.19(17) . .
C10 C9 C14 119.24(15) . .
C10 C9 P1 120.41(12) . .
C14 C9 P1 120.10(13) . .
C11 C10 C9 119.82(16) . .
C12 C11 C10 120.59(17) . .
C11 C12 C13 119.97(16) . .
C12 C13 C14 120.10(16) . .
C13 C14 C9 120.25(16) . .
C20 C15 C16 119.23(16) . .
C20 C15 P2 121.61(13) . .
C16 C15 P2 119.14(13) . .
C17 C16 C15 120.45(16) . .
C18 C17 C16 119.96(17) . .
C17 C18 C19 119.95(18) . .
C20 C19 C18 120.39(17) . .
C19 C20 C15 120.01(16) . .
C26 C21 C22 119.51(15) . .
C26 C21 P2 120.00(13) . .
C22 C21 P2 120.49(13) . .
C23 C22 C21 119.84(17) . .
C22 C23 C24 120.01(17) . .
C25 C24 C23 120.45(16) . .
C24 C25 C26 119.94(18) . .
C25 C26 C21 120.18(17) . .
N4 C27 C28 178.80(19) . .
C30 C29 C34 119.14(15) . .
C30 C29 P3 121.37(12) . .
C34 C29 P3 119.36(13) . .
C31 C30 C29 120.31(16) . .
C32 C31 C30 119.96(18) . .
C33 C32 C31 120.29(17) . .
C34 C33 C32 120.03(17) . .
C33 C34 C29 120.24(17) . .
C36 C35 C40 119.33(15) . .
C36 C35 P3 120.67(13) . .
C40 C35 P3 119.88(13) . .
C35 C36 C37 120.24(16) . .
C38 C37 C36 119.91(17) . .
C37 C38 C39 120.28(17) . .
C38 C39 C40 120.08(17) . .
C39 C40 C35 120.16(17) . .
C46 C41 C42 119.35(15) . .
C46 C41 P4 121.21(12) . .
C42 C41 P4 118.99(13) . .
C43 C42 C41 120.27(17) . .
C42 C43 C44 120.20(16) . .
C43 C44 C45 120.03(17) . .
C44 C45 C46 120.31(17) . .
C45 C46 C41 119.83(16) . .
C48 C47 C52 119.14(16) . .
C48 C47 P4 120.33(13) . .
C52 C47 P4 120.48(13) . .
C49 C48 C47 120.86(16) . .
C48 C49 C50 119.80(16) . .
C49 C50 C51 119.75(17) . .
C50 C51 C52 120.74(17) . .
C51 C52 C47 119.69(17) . .
N5 C53 C54 178.8(2) . .

loop_
_geom_bond_atom_site_label_1
_geom_bond_atom_site_label_2
_geom_bond_distance
_geom_bond_site_symmetry_2
Fe1 N2 1.9012(16) .
Fe1 N2 1.9012(16) 2_575
Fe1 P2 2.2565(8) .
Fe1 P2 2.2565(8) 2_575
Fe1 P1 2.2635(7) 2_575
Fe1 P1 2.2635(7) .
P1 N1 1.6801(15) 2_575
P1 C9 1.8096(17) .
P1 C3 1.8097(18) .
P1 P2 2.6248(8) 2_575
C1 N2 1.145(2) .
C1 C2 1.453(3) .
B1 F2 1.328(4) .
B1 F3 1.353(3) .
B1 F1A 1.358(6) .
B1 F4 1.370(3) .
B1 F1 1.404(3) .
B1 F2A 1.451(6) .
N1 P1 1.6800(15) 2_575
N1 P2 1.6853(14) .
Fe2 N4 1.8917(16) 2_666
Fe2 N4 1.8917(16) .
Fe2 P4 2.2580(6) 2_666
Fe2 P4 2.2580(6) .
Fe2 P3 2.2703(8) 2_666
Fe2 P3 2.2703(8) .
P2 C15 1.8105(18) .
P2 C21 1.8132(17) .
P2 P1 2.6247(8) 2_575
B2 F5 1.365(3) .
B2 F7 1.376(2) .
B2 F8 1.383(2) .
B2 F6 1.392(2) .
P3 N3 1.6851(15) .
P3 C29 1.8144(18) .
P3 C35 1.8166(18) .
P3 P4 2.6227(11) .
C3 C4 1.395(2) .
C3 C8 1.399(2) .
N3 P4 1.6851(15) .
P4 C41 1.8055(17) .
P4 C47 1.8104(18) .
C4 C5 1.385(3) .
N4 C27 1.142(2) .
C5 C6 1.387(3) .
N5 C53 1.133(3) .
C6 C7 1.384(3) .
C7 C8 1.385(3) .
C9 C10 1.394(2) .
C9 C14 1.400(2) .
C10 C11 1.389(2) .
C11 C12 1.382(3) .
C12 C13 1.383(3) .
C13 C14 1.387(2) .
C15 C20 1.389(2) .
C15 C16 1.398(2) .
C16 C17 1.383(3) .
C17 C18 1.381(3) .
C18 C19 1.387(3) .
C19 C20 1.385(3) .
C21 C26 1.394(2) .
C21 C22 1.398(2) .
C22 C23 1.388(2) .
C23 C24 1.389(3) .
C24 C25 1.377(3) .
C25 C26 1.390(2) .
C27 C28 1.456(3) .
C29 C30 1.398(2) .
C29 C34 1.403(2) .
C30 C31 1.390(3) .
C31 C32 1.388(3) .
C32 C33 1.388(3) .
C33 C34 1.387(3) .
C35 C36 1.392(2) .
C35 C40 1.397(2) .
C36 C37 1.392(2) .
C37 C38 1.384(3) .
C38 C39 1.384(3) .
C39 C40 1.387(3) .
C41 C46 1.395(2) .
C41 C42 1.399(2) .
C42 C43 1.384(3) .
C43 C44 1.384(3) .
C44 C45 1.386(3) .
C45 C46 1.392(3) .
C47 C48 1.393(2) .
C47 C52 1.394(2) .
C48 C49 1.384(3) .
C49 C50 1.384(3) .
C50 C51 1.385(3) .
C51 C52 1.388(3) .
C53 C54 1.458(3) .
